data_7717488
loop_
_publ_author_name
'Zi&#xf3;&#x142;kowska, Aleksandra'
'Kruczy&#x144;ski, Tomasz'
'Gudat, Dietrich'
'Ponikiewski, &#x141;ukasz'

_publ_section_title
;
 Phosphanylphosphaalkenes as precursors for metallaphosphaalkene
 complexes.
;
_journal_issue 48
_journal_name_full 'Dalton transactions (Cambridge, England : 2003)'
_journal_page_first 19107
_journal_page_last 19111
_journal_paper_doi 10.1039/d4dt03012e
_journal_volume 53
_journal_year 2024
_chemical_formula_moiety 'C33 H36 P2'
_chemical_formula_sum 'C33 H36 P2'
_chemical_formula_weight 494.56
_space_group_IT_number 60
_space_group_name_Hall '-P 2n 2ab'
_space_group_name_H-M_alt 'P b c n'
_symmetry_cell_setting orthorhombic
_symmetry_Int_Tables_number 60
_symmetry_space_group_name_Hall '-P 2n 2ab'
_symmetry_space_group_name_H-M 'P b c n'
_atom_sites_solution_hydrogens geom
_audit_conform_dict_location ftp://ftp.iucr.org/pub/cif_core.dic
_audit_conform_dict_name cif_core.dic
_audit_conform_dict_version 2.4.3
_audit_creation_date 2024-06-19T10:55:39-00:00
_audit_creation_method 'WinGX routine CIF_UPDATE'
_audit_update_record
;
2024-09-23 deposited with the CCDC.	2024-11-13 downloaded from the CCDC.
;
_cell_angle_alpha 90
_cell_angle_beta 90
_cell_angle_gamma 90
_cell_formula_units_Z 8
_cell_length_a 9.8631(4)
_cell_length_b 20.3925(11)
_cell_length_c 28.0508(14)
_cell_measurement_reflns_used 13822
_cell_measurement_temperature 120(2)
_cell_measurement_theta_max 29.39
_cell_measurement_theta_min 2.41
_cell_measurement_wavelength 0.71073
_cell_volume 5641.9(5)
_computing_cell_refinement
;
X-Area Recipe 1.34.0.0 (STOE, 2019)
;
_computing_data_collection
;
X-Area WinXpose 2.0.22.0 (STOE, 2016)
;
_computing_data_reduction
;
X-Area Integrate 1.77.0.0 (STOE, 2019)
X-Area LANA 1.77.1.0 (STOE, 2019)
;
_computing_molecular_graphics 'Ortep for Windows (Farrugia, 2012)'
_computing_publication_material 'WinGX publication routines (Farrugia, 2012)'
_computing_structure_refinement 'SHELXL-2018/1 (Sheldrick, 2018)'
_computing_structure_solution 'SHELXT 2014/5 (Sheldrick, 2014)'
_diffrn_ambient_temperature 120(2)
_diffrn_detector 'image plate (34 cm diameter)'
_diffrn_detector_area_resol_mean 6.67
_diffrn_detector_type 'STOE Imaging Plate'
_diffrn_measured_fraction_theta_full 0.99
_diffrn_measured_fraction_theta_max 0.991
_diffrn_measurement_details ' 197 frames, detector distance = 100 mm'
_diffrn_measurement_device '2-circle diffractometer'
_diffrn_measurement_device_type 'STOE IPDS 2T'
_diffrn_measurement_method 'rotation method, \w scans'
_diffrn_radiation_collimation '0.6 mm diameter'
_diffrn_radiation_monochromator 'parabolic x-ray mirror'
_diffrn_radiation_polarisn_norm 270
_diffrn_radiation_probe x-ray
_diffrn_radiation_type MoK\a
_diffrn_radiation_wavelength 0.71073
_diffrn_reflns_av_R_equivalents 0.1007
_diffrn_reflns_av_unetI/netI 0.0888
_diffrn_reflns_Laue_measured_fraction_full 0.99
_diffrn_reflns_Laue_measured_fraction_max 0.991
_diffrn_reflns_limit_h_max 10
_diffrn_reflns_limit_h_min -12
_diffrn_reflns_limit_k_max 22
_diffrn_reflns_limit_k_min -26
_diffrn_reflns_limit_l_max 35
_diffrn_reflns_limit_l_min -35
_diffrn_reflns_number 21111
_diffrn_reflns_point_group_measured_fraction_full 0.99
_diffrn_reflns_point_group_measured_fraction_max 0.991
_diffrn_reflns_theta_full 25.242
_diffrn_reflns_theta_max 26.999
_diffrn_reflns_theta_min 2.406
_diffrn_source 'GeniX Mo, 0.05 x 0.05 mm2 microfocus'
_diffrn_source_current 1.000
_diffrn_source_power 0.050
_diffrn_source_voltage 50
_exptl_absorpt_coefficient_mu 0.173
_exptl_absorpt_correction_type none
_exptl_crystal_colour colourless
_exptl_crystal_density_diffrn 1.164
_exptl_crystal_density_method 'not measured'
_exptl_crystal_description plate
_exptl_crystal_F_000 2112
_exptl_crystal_size_max 0.15
_exptl_crystal_size_mid 0.15
_exptl_crystal_size_min 0.14
_refine_diff_density_max 0.361
_refine_diff_density_min -0.363
_refine_diff_density_rms 0.089
_refine_ls_extinction_method none
_refine_ls_goodness_of_fit_ref 1.209
_refine_ls_hydrogen_treatment constr
_refine_ls_matrix_type full
_refine_ls_number_constraints 0
_refine_ls_number_parameters 323
_refine_ls_number_reflns 6100
_refine_ls_number_restraints 0
_refine_ls_restrained_S_all 1.209
_refine_ls_R_factor_all 0.188
_refine_ls_R_factor_gt 0.0998
_refine_ls_shift/su_max 0
_refine_ls_shift/su_mean 0
_refine_ls_structure_factor_coef Fsqd
_refine_ls_weighting_details 'w=1/[\s^2^(Fo^2^)+(0.0036P)^2^+21.9318P] where P=(Fo^2^+2Fc^2^)/3'
_refine_ls_weighting_scheme calc
_refine_ls_wR_factor_gt 0.1532
_refine_ls_wR_factor_ref 0.1932
_reflns_Friedel_coverage 0
_reflns_number_gt 3550
_reflns_number_total 6100
_reflns_threshold_expression 'I > 2\s(I)'
_cod_data_source_file d4dt03012e2.cif
_cod_data_source_block shelx_CCDC4
_cod_depositor_comments 'Adding full bibliography for 7717484--7717490.cif.'
_cod_database_code 7717488
_shelx_estimated_absorpt_t_min 0.974
_shelx_estimated_absorpt_t_max 0.976

loop_
_symmetry_equiv_pos_as_xyz
'x, y, z'
'-x+1/2, -y+1/2, z+1/2'
'-x, y, -z+1/2'
'x+1/2, -y+1/2, -z'
'-x, -y, -z'
'x-1/2, y-1/2, -z-1/2'
'x, -y, z-1/2'
'-x-1/2, y-1/2, z'

loop_
_atom_site_label
_atom_site_type_symbol
_atom_site_fract_x
_atom_site_fract_y
_atom_site_fract_z
_atom_site_U_iso_or_equiv
_atom_site_adp_type
_atom_site_occupancy
_atom_site_site_symmetry_order
_atom_site_calc_flag
_atom_site_refinement_flags_posn
_atom_site_refinement_flags_adp
_atom_site_refinement_flags_occupancy
_atom_site_disorder_assembly
_atom_site_disorder_group
C1 C 0.7176(5) 0.4344(2) 0.27772(16) 0.0276(10) Uani 1 1 d . . . . .
C2 C 0.7247(5) 0.4704(2) 0.23181(15) 0.0249(10) Uani 1 1 d . . . . .
C3 C 0.6834(5) 0.5361(2) 0.22855(17) 0.0311(11) Uani 1 1 d . . . . .
H3 H 0.656203 0.558556 0.256626 0.037 Uiso 1 1 calc R U . . .
C4 C 0.6814(5) 0.5687(2) 0.18539(16) 0.0302(11) Uani 1 1 d . . . . .
H4 H 0.651847 0.613049 0.184318 0.036 Uiso 1 1 calc R U . . .
C5 C 0.7222(5) 0.5375(2) 0.14297(16) 0.0255(10) Uani 1 1 d . . . . .
C6 C 0.7679(5) 0.4730(2) 0.14681(17) 0.0275(10) Uani 1 1 d . . . . .
H6 H 0.799345 0.451098 0.119037 0.033 Uiso 1 1 calc R U . . .
C7 C 0.7687(5) 0.4400(2) 0.18992(16) 0.0289(11) Uani 1 1 d . . . . .
H7 H 0.799686 0.395884 0.191059 0.035 Uiso 1 1 calc R U . . .
C8 C 0.7164(5) 0.5712(2) 0.09600(16) 0.0267(10) Uani 1 1 d . . . . .
C9 C 0.7291(5) 0.6386(2) 0.09252(18) 0.0320(11) Uani 1 1 d . . . . .
H9 H 0.742855 0.663851 0.120583 0.038 Uiso 1 1 calc R U . . .
C10 C 0.7220(6) 0.6701(3) 0.04850(18) 0.0387(13) Uani 1 1 d . . . . .
H10 H 0.730154 0.716461 0.046776 0.046 Uiso 1 1 calc R U . . .
C11 C 0.7033(6) 0.6341(3) 0.00748(18) 0.0390(13) Uani 1 1 d . . . . .
H11 H 0.699582 0.655387 -0.022632 0.047 Uiso 1 1 calc R U . . .
C12 C 0.6900(6) 0.5671(3) 0.01052(18) 0.0387(13) Uani 1 1 d . . . . .
H12 H 0.675954 0.541965 -0.017584 0.046 Uiso 1 1 calc R U . . .
C13 C 0.6969(5) 0.5360(2) 0.05437(17) 0.0332(12) Uani 1 1 d . . . . .
H13 H 0.687999 0.489635 0.055915 0.04 Uiso 1 1 calc R U . . .
C14 C 0.7370(5) 0.4740(2) 0.32189(16) 0.0266(10) Uani 1 1 d . . . . .
C15 C 0.6296(5) 0.4840(2) 0.35312(17) 0.0288(11) Uani 1 1 d . . . . .
H15 H 0.542799 0.46653 0.345879 0.035 Uiso 1 1 calc R U . . .
C16 C 0.6484(5) 0.5196(2) 0.39486(17) 0.0304(11) Uani 1 1 d . . . . .
H16 H 0.573425 0.526714 0.415466 0.036 Uiso 1 1 calc R U . . .
C17 C 0.7741(5) 0.5449(2) 0.40712(16) 0.0264(10) Uani 1 1 d . . . . .
C18 C 0.8814(5) 0.5356(2) 0.37525(17) 0.0302(11) Uani 1 1 d . . . . .
H18 H 0.968478 0.552747 0.382599 0.036 Uiso 1 1 calc R U . . .
C19 C 0.8616(5) 0.5015(2) 0.33276(18) 0.0319(11) Uani 1 1 d . . . . .
H19 H 0.934728 0.496972 0.310948 0.038 Uiso 1 1 calc R U . . .
C20 C 0.7942(5) 0.5794(2) 0.45322(16) 0.0264(10) Uani 1 1 d . . . . .
C21 C 0.6882(5) 0.6136(2) 0.47424(17) 0.0308(11) Uani 1 1 d . . . . .
H21 H 0.602597 0.614814 0.458754 0.037 Uiso 1 1 calc R U . . .
C22 C 0.7046(6) 0.6459(2) 0.51746(18) 0.0354(12) Uani 1 1 d . . . . .
H22 H 0.631442 0.669793 0.531024 0.043 Uiso 1 1 calc R U . . .
C23 C 0.8293(5) 0.6431(2) 0.54074(19) 0.0363(12) Uani 1 1 d . . . . .
H23 H 0.841213 0.664545 0.570497 0.044 Uiso 1 1 calc R U . . .
C24 C 0.9352(6) 0.6090(2) 0.52048(18) 0.0360(12) Uani 1 1 d . . . . .
H24 H 1.020326 0.60716 0.536263 0.043 Uiso 1 1 calc R U . . .
C25 C 0.9182(5) 0.5775(2) 0.47736(18) 0.0324(12) Uani 1 1 d . . . . .
H25 H 0.992035 0.554022 0.463844 0.039 Uiso 1 1 calc R U . . .
C26 C 0.5602(5) 0.2665(2) 0.35758(17) 0.0326(12) Uani 1 1 d . . . . .
P1 P 0.68450(15) 0.35299(7) 0.27581(5) 0.0345(3) Uani 1 1 d . . . . .
P2 P 0.71483(14) 0.31945(6) 0.35040(5) 0.0318(3) Uani 1 1 d . . . . .
C27 C 0.5314(6) 0.2149(3) 0.3196(2) 0.062(2) Uani 1 1 d . . . A 1
H27A H 0.598237 0.1795 0.322013 0.093 Uiso 1 1 calc R U . A 1
H27B H 0.53724 0.235064 0.287908 0.093 Uiso 1 1 calc R U . A 1
H27C H 0.44019 0.196977 0.324291 0.093 Uiso 1 1 calc R U . A 1
C28 C 0.5668(6) 0.2325(3) 0.40650(19) 0.0435(14) Uani 1 1 d . . . B 1
H28A H 0.48034 0.210519 0.412918 0.065 Uiso 1 1 calc R U . B 1
H28B H 0.584042 0.26533 0.43129 0.065 Uiso 1 1 calc R U . B 1
H28C H 0.6401 0.200096 0.406445 0.065 Uiso 1 1 calc R U . B 1
C29 C 0.4412(6) 0.3148(3) 0.3589(2) 0.0539(17) Uani 1 1 d . . . C 1
H29A H 0.357682 0.291168 0.366888 0.081 Uiso 1 1 calc R U . C 1
H29B H 0.431219 0.335555 0.327582 0.081 Uiso 1 1 calc R U . C 1
H29C H 0.458579 0.348477 0.383026 0.081 Uiso 1 1 calc R U . C 1
C30 C 0.8699(6) 0.2668(3) 0.3405(2) 0.0492(16) Uani 1 1 d . . . D 1
C31 C 0.8620(7) 0.2153(4) 0.3010(4) 0.102(3) Uani 1 1 d . . . D 1
H31A H 0.829806 0.235935 0.271559 0.154 Uiso 1 1 calc R U . D 1
H31B H 0.799065 0.180525 0.310487 0.154 Uiso 1 1 calc R U . D 1
H31C H 0.952223 0.196547 0.295687 0.154 Uiso 1 1 calc R U . D 1
C32 C 0.9036(7) 0.2334(5) 0.3883(3) 0.113(4) Uani 1 1 d . . . D 1
H32A H 0.997028 0.217087 0.387514 0.17 Uiso 1 1 calc R U . D 1
H32B H 0.841281 0.196741 0.393604 0.17 Uiso 1 1 calc R U . D 1
H32C H 0.894042 0.265302 0.414253 0.17 Uiso 1 1 calc R U . D 1
C33 C 0.9835(5) 0.3147(3) 0.3293(2) 0.0489(15) Uani 1 1 d . . . D 1
H33A H 0.986291 0.348912 0.353769 0.073 Uiso 1 1 calc R U . D 1
H33B H 0.967212 0.334804 0.29805 0.073 Uiso 1 1 calc R U . D 1
H33C H 1.070225 0.291261 0.328723 0.073 Uiso 1 1 calc R U . D 1

loop_
_atom_site_aniso_label
_atom_site_aniso_U_11
_atom_site_aniso_U_22
_atom_site_aniso_U_33
_atom_site_aniso_U_23
_atom_site_aniso_U_13
_atom_site_aniso_U_12
C1 0.026(3) 0.026(2) 0.031(2) 0.002(2) 0.000(2) 0.004(2)
C2 0.022(2) 0.027(2) 0.026(2) 0.0033(19) -0.0008(19) 0.001(2)
C3 0.036(3) 0.028(2) 0.029(3) -0.004(2) 0.003(2) 0.006(2)
C4 0.041(3) 0.017(2) 0.033(3) -0.0003(19) -0.001(2) 0.007(2)
C5 0.023(2) 0.021(2) 0.032(2) -0.0006(19) -0.001(2) -0.002(2)
C6 0.028(3) 0.023(2) 0.031(2) 0.003(2) 0.008(2) 0.003(2)
C7 0.029(3) 0.022(2) 0.036(3) 0.001(2) 0.005(2) 0.002(2)
C8 0.021(2) 0.024(2) 0.034(3) 0.000(2) 0.000(2) -0.004(2)
C9 0.034(3) 0.027(3) 0.035(3) 0.004(2) -0.001(2) -0.003(2)
C10 0.042(3) 0.029(3) 0.045(3) 0.008(2) 0.001(3) 0.001(3)
C11 0.038(3) 0.047(3) 0.032(3) 0.012(2) 0.004(2) 0.010(3)
C12 0.046(3) 0.042(3) 0.028(3) 0.003(2) 0.002(2) 0.010(3)
C13 0.036(3) 0.030(3) 0.033(3) -0.002(2) 0.000(2) 0.002(2)
C14 0.026(2) 0.025(2) 0.028(2) 0.005(2) -0.002(2) 0.002(2)
C15 0.022(2) 0.030(3) 0.034(3) 0.001(2) 0.000(2) 0.003(2)
C16 0.027(3) 0.030(3) 0.034(3) 0.002(2) 0.000(2) 0.003(2)
C17 0.028(3) 0.021(2) 0.030(2) 0.0006(19) 0.004(2) 0.002(2)
C18 0.027(3) 0.030(3) 0.033(3) 0.000(2) 0.002(2) -0.005(2)
C19 0.028(3) 0.034(3) 0.034(3) 0.001(2) 0.004(2) 0.000(2)
C20 0.029(3) 0.021(2) 0.029(2) 0.0016(19) 0.000(2) 0.000(2)
C21 0.032(3) 0.025(2) 0.035(3) 0.002(2) 0.000(2) 0.003(2)
C22 0.044(3) 0.025(2) 0.038(3) -0.004(2) 0.003(3) 0.003(3)
C23 0.045(3) 0.025(3) 0.040(3) -0.002(2) 0.001(2) -0.010(3)
C24 0.039(3) 0.032(3) 0.037(3) -0.001(2) -0.003(2) -0.001(3)
C25 0.028(3) 0.030(3) 0.039(3) 0.006(2) -0.001(2) -0.001(2)
C26 0.035(3) 0.034(3) 0.029(3) 0.003(2) 0.000(2) -0.002(2)
P1 0.0480(8) 0.0255(6) 0.0301(7) 0.0035(6) -0.0007(6) -0.0028(7)
P2 0.0346(7) 0.0285(6) 0.0321(7) 0.0068(6) -0.0020(6) -0.0019(6)
C27 0.052(4) 0.077(5) 0.056(4) -0.025(4) 0.012(3) -0.031(4)
C28 0.039(3) 0.046(3) 0.046(3) 0.017(3) 0.001(3) -0.005(3)
C29 0.035(3) 0.068(4) 0.058(4) 0.030(3) 0.005(3) 0.006(3)
C30 0.031(3) 0.039(3) 0.077(5) 0.022(3) 0.000(3) 0.004(3)
C31 0.043(4) 0.057(5) 0.208(11) -0.041(6) 0.018(6) 0.009(4)
C32 0.037(4) 0.145(8) 0.158(9) 0.121(7) 0.018(5) 0.028(5)
C33 0.028(3) 0.054(4) 0.065(4) 0.013(3) -0.002(3) -0.003(3)

loop_
_atom_type_symbol
_atom_type_description
_atom_type_scat_dispersion_real
_atom_type_scat_dispersion_imag
_atom_type_scat_source
C C 0.0033 0.0016 'International Tables Vol C Tables 4.2.6.8 and 6.1.1.4'
H H 0 0 'International Tables Vol C Tables 4.2.6.8 and 6.1.1.4'
P P 0.1023 0.0942 'International Tables Vol C Tables 4.2.6.8 and 6.1.1.4'

loop_
_geom_angle_atom_site_label_1
_geom_angle_atom_site_label_2
_geom_angle_atom_site_label_3
_geom_angle
_geom_angle_site_symmetry_1
_geom_angle_site_symmetry_3
_geom_angle_publ_flag
C2 C1 C14 116.5(4) . . ?
C2 C1 P1 117.9(4) . . ?
C14 C1 P1 125.6(4) . . ?
C7 C2 C3 117.3(4) . . ?
C7 C2 C1 121.6(4) . . ?
C3 C2 C1 121.0(4) . . ?
C4 C3 C2 121.4(4) . . ?
C4 C3 H3 119.3 . . ?
C2 C3 H3 119.3 . . ?
C3 C4 C5 121.2(4) . . ?
C3 C4 H4 119.4 . . ?
C5 C4 H4 119.4 . . ?
C6 C5 C4 117.0(4) . . ?
C6 C5 C8 121.1(4) . . ?
C4 C5 C8 121.9(4) . . ?
C7 C6 C5 121.9(5) . . ?
C7 C6 H6 119.1 . . ?
C5 C6 H6 119.1 . . ?
C6 C7 C2 121.1(5) . . ?
C6 C7 H7 119.5 . . ?
C2 C7 H7 119.5 . . ?
C9 C8 C13 118.0(5) . . ?
C9 C8 C5 121.2(4) . . ?
C13 C8 C5 120.8(4) . . ?
C8 C9 C10 121.0(5) . . ?
C8 C9 H9 119.5 . . ?
C10 C9 H9 119.5 . . ?
C11 C10 C9 120.1(5) . . ?
C11 C10 H10 119.9 . . ?
C9 C10 H10 119.9 . . ?
C12 C11 C10 119.4(5) . . ?
C12 C11 H11 120.3 . . ?
C10 C11 H11 120.3 . . ?
C11 C12 C13 120.3(5) . . ?
C11 C12 H12 119.8 . . ?
C13 C12 H12 119.8 . . ?
C8 C13 C12 121.2(5) . . ?
C8 C13 H13 119.4 . . ?
C12 C13 H13 119.4 . . ?
C19 C14 C15 118.5(4) . . ?
C19 C14 C1 121.1(4) . . ?
C15 C14 C1 120.4(4) . . ?
C14 C15 C16 120.5(5) . . ?
C14 C15 H15 119.8 . . ?
C16 C15 H15 119.8 . . ?
C17 C16 C15 121.5(5) . . ?
C17 C16 H16 119.3 . . ?
C15 C16 H16 119.3 . . ?
C16 C17 C18 117.9(4) . . ?
C16 C17 C20 120.8(4) . . ?
C18 C17 C20 121.3(5) . . ?
C19 C18 C17 120.6(5) . . ?
C19 C18 H18 119.7 . . ?
C17 C18 H18 119.7 . . ?
C14 C19 C18 121.0(5) . . ?
C14 C19 H19 119.5 . . ?
C18 C19 H19 119.5 . . ?
C21 C20 C25 117.9(4) . . ?
C21 C20 C17 120.5(4) . . ?
C25 C20 C17 121.6(4) . . ?
C20 C21 C22 121.4(5) . . ?
C20 C21 H21 119.3 . . ?
C22 C21 H21 119.3 . . ?
C21 C22 C23 119.4(5) . . ?
C21 C22 H22 120.3 . . ?
C23 C22 H22 120.3 . . ?
C24 C23 C22 119.8(5) . . ?
C24 C23 H23 120.1 . . ?
C22 C23 H23 120.1 . . ?
C23 C24 C25 120.3(5) . . ?
C23 C24 H24 119.8 . . ?
C25 C24 H24 119.8 . . ?
C24 C25 C20 121.1(5) . . ?
C24 C25 H25 119.4 . . ?
C20 C25 H25 119.4 . . ?
C27 C26 C29 108.5(5) . . ?
C27 C26 C28 108.8(5) . . ?
C29 C26 C28 107.5(4) . . ?
C27 C26 P2 118.2(4) . . ?
C29 C26 P2 104.7(4) . . ?
C28 C26 P2 108.7(4) . . ?
C1 P1 P2 104.26(17) . . ?
C26 P2 C30 110.2(2) . . ?
C26 P2 P1 99.70(16) . . ?
C30 P2 P1 98.4(2) . . ?
C26 C27 H27A 109.5 . . ?
C26 C27 H27B 109.5 . . ?
H27A C27 H27B 109.5 . . ?
C26 C27 H27C 109.5 . . ?
H27A C27 H27C 109.5 . . ?
H27B C27 H27C 109.5 . . ?
C26 C28 H28A 109.5 . . ?
C26 C28 H28B 109.5 . . ?
H28A C28 H28B 109.5 . . ?
C26 C28 H28C 109.5 . . ?
H28A C28 H28C 109.5 . . ?
H28B C28 H28C 109.5 . . ?
C26 C29 H29A 109.5 . . ?
C26 C29 H29B 109.5 . . ?
H29A C29 H29B 109.5 . . ?
C26 C29 H29C 109.5 . . ?
H29A C29 H29C 109.5 . . ?
H29B C29 H29C 109.5 . . ?
C33 C30 C31 109.2(6) . . ?
C33 C30 C32 107.7(5) . . ?
C31 C30 C32 109.8(6) . . ?
C33 C30 P2 105.2(4) . . ?
C31 C30 P2 117.1(5) . . ?
C32 C30 P2 107.3(5) . . ?
C30 C31 H31A 109.5 . . ?
C30 C31 H31B 109.5 . . ?
H31A C31 H31B 109.5 . . ?
C30 C31 H31C 109.5 . . ?
H31A C31 H31C 109.5 . . ?
H31B C31 H31C 109.5 . . ?
C30 C32 H32A 109.5 . . ?
C30 C32 H32B 109.5 . . ?
H32A C32 H32B 109.5 . . ?
C30 C32 H32C 109.5 . . ?
H32A C32 H32C 109.5 . . ?
H32B C32 H32C 109.5 . . ?
C30 C33 H33A 109.5 . . ?
C30 C33 H33B 109.5 . . ?
H33A C33 H33B 109.5 . . ?
C30 C33 H33C 109.5 . . ?
H33A C33 H33C 109.5 . . ?
H33B C33 H33C 109.5 . . ?

loop_
_geom_bond_atom_site_label_1
_geom_bond_atom_site_label_2
_geom_bond_distance
_geom_bond_site_symmetry_2
_geom_bond_publ_flag
C1 C2 1.485(6) . ?
C1 C14 1.491(6) . ?
C1 P1 1.692(5) . ?
C2 C7 1.398(6) . ?
C2 C3 1.402(6) . ?
C3 C4 1.382(6) . ?
C3 H3 0.95 . ?
C4 C5 1.409(6) . ?
C4 H4 0.95 . ?
C5 C6 1.395(6) . ?
C5 C8 1.488(6) . ?
C6 C7 1.384(6) . ?
C6 H6 0.95 . ?
C7 H7 0.95 . ?
C8 C9 1.383(6) . ?
C8 C13 1.385(6) . ?
C9 C10 1.393(7) . ?
C9 H9 0.95 . ?
C10 C11 1.377(7) . ?
C10 H10 0.95 . ?
C11 C12 1.377(7) . ?
C11 H11 0.95 . ?
C12 C13 1.385(7) . ?
C12 H12 0.95 . ?
C13 H13 0.95 . ?
C14 C19 1.385(7) . ?
C14 C15 1.389(6) . ?
C15 C16 1.389(7) . ?
C15 H15 0.95 . ?
C16 C17 1.386(7) . ?
C16 H16 0.95 . ?
C17 C18 1.398(6) . ?
C17 C20 1.486(6) . ?
C18 C19 1.394(7) . ?
C18 H18 0.95 . ?
C19 H19 0.95 . ?
C20 C21 1.387(6) . ?
C20 C25 1.398(7) . ?
C21 C22 1.390(7) . ?
C21 H21 0.95 . ?
C22 C23 1.394(7) . ?
C22 H22 0.95 . ?
C23 C24 1.377(7) . ?
C23 H23 0.95 . ?
C24 C25 1.380(7) . ?
C24 H24 0.95 . ?
C25 H25 0.95 . ?
C26 C27 1.524(7) . ?
C26 C29 1.533(7) . ?
C26 C28 1.538(7) . ?
C26 P2 1.880(5) . ?
P1 P2 2.2216(18) . ?
P2 C30 1.889(6) . ?
C27 H27A 0.98 . ?
C27 H27B 0.98 . ?
C27 H27C 0.98 . ?
C28 H28A 0.98 . ?
C28 H28B 0.98 . ?
C28 H28C 0.98 . ?
C29 H29A 0.98 . ?
C29 H29B 0.98 . ?
C29 H29C 0.98 . ?
C30 C33 1.520(7) . ?
C30 C31 1.527(10) . ?
C30 C32 1.540(9) . ?
C31 H31A 0.98 . ?
C31 H31B 0.98 . ?
C31 H31C 0.98 . ?
C32 H32A 0.98 . ?
C32 H32B 0.98 . ?
C32 H32C 0.98 . ?
C33 H33A 0.98 . ?
C33 H33B 0.98 . ?
C33 H33C 0.98 . ?

loop_
_geom_torsion_atom_site_label_1
_geom_torsion_atom_site_label_2
_geom_torsion_atom_site_label_3
_geom_torsion_atom_site_label_4
_geom_torsion
_geom_torsion_site_symmetry_1
_geom_torsion_site_symmetry_2
_geom_torsion_site_symmetry_3
_geom_torsion_site_symmetry_4
_geom_torsion_publ_flag
C14 C1 C2 C7 150.8(4) . . . . ?
P1 C1 C2 C7 -30.7(6) . . . . ?
C14 C1 C2 C3 -31.2(7) . . . . ?
P1 C1 C2 C3 147.3(4) . . . . ?
C7 C2 C3 C4 2.3(7) . . . . ?
C1 C2 C3 C4 -175.7(5) . . . . ?
C2 C3 C4 C5 -0.7(8) . . . . ?
C3 C4 C5 C6 -1.6(7) . . . . ?
C3 C4 C5 C8 178.0(5) . . . . ?
C4 C5 C6 C7 2.3(7) . . . . ?
C8 C5 C6 C7 -177.3(5) . . . . ?
C5 C6 C7 C2 -0.7(8) . . . . ?
C3 C2 C7 C6 -1.7(7) . . . . ?
C1 C2 C7 C6 176.4(5) . . . . ?
C6 C5 C8 C9 -151.8(5) . . . . ?
C4 C5 C8 C9 28.6(8) . . . . ?
C6 C5 C8 C13 28.8(7) . . . . ?
C4 C5 C8 C13 -150.8(5) . . . . ?
C13 C8 C9 C10 0.2(8) . . . . ?
C5 C8 C9 C10 -179.2(5) . . . . ?
C8 C9 C10 C11 -0.5(9) . . . . ?
C9 C10 C11 C12 0.8(9) . . . . ?
C10 C11 C12 C13 -0.7(9) . . . . ?
C9 C8 C13 C12 -0.1(8) . . . . ?
C5 C8 C13 C12 179.3(5) . . . . ?
C11 C12 C13 C8 0.4(9) . . . . ?
C2 C1 C14 C19 -68.4(6) . . . . ?
P1 C1 C14 C19 113.2(5) . . . . ?
C2 C1 C14 C15 111.6(5) . . . . ?
P1 C1 C14 C15 -66.8(6) . . . . ?
C19 C14 C15 C16 -1.6(7) . . . . ?
C1 C14 C15 C16 178.4(4) . . . . ?
C14 C15 C16 C17 -1.2(7) . . . . ?
C15 C16 C17 C18 2.3(7) . . . . ?
C15 C16 C17 C20 -176.5(4) . . . . ?
C16 C17 C18 C19 -0.6(7) . . . . ?
C20 C17 C18 C19 178.2(4) . . . . ?
C15 C14 C19 C18 3.3(7) . . . . ?
C1 C14 C19 C18 -176.7(5) . . . . ?
C17 C18 C19 C14 -2.3(8) . . . . ?
C16 C17 C20 C21 -29.9(7) . . . . ?
C18 C17 C20 C21 151.4(5) . . . . ?
C16 C17 C20 C25 148.4(5) . . . . ?
C18 C17 C20 C25 -30.3(7) . . . . ?
C25 C20 C21 C22 1.2(7) . . . . ?
C17 C20 C21 C22 179.6(4) . . . . ?
C20 C21 C22 C23 -1.3(8) . . . . ?
C21 C22 C23 C24 0.8(8) . . . . ?
C22 C23 C24 C25 -0.3(8) . . . . ?
C23 C24 C25 C20 0.2(8) . . . . ?
C21 C20 C25 C24 -0.7(7) . . . . ?
C17 C20 C25 C24 -179.1(5) . . . . ?
C2 C1 P1 P2 171.8(3) . . . . ?
C14 C1 P1 P2 -9.9(5) . . . . ?
C27 C26 P2 C30 -52.1(5) . . . . ?
C29 C26 P2 C30 -173.0(4) . . . . ?
C28 C26 P2 C30 72.4(4) . . . . ?
C27 C26 P2 P1 50.6(5) . . . . ?
C29 C26 P2 P1 -70.3(4) . . . . ?
C28 C26 P2 P1 175.1(3) . . . . ?
C26 P2 C30 C33 173.3(4) . . . . ?
P1 P2 C30 C33 69.7(4) . . . . ?
C26 P2 C30 C31 51.8(6) . . . . ?
P1 P2 C30 C31 -51.8(5) . . . . ?
C26 P2 C30 C32 -72.2(5) . . . . ?
P1 P2 C30 C32 -175.8(5) . . . . ?
